data_2230481
loop_
_publ_author_name
'Wang, Jian-Guo'

_publ_section_title
;
 4-(4-Hydroxyphenyl)butan-2-one
;
_journal_coeditor_code SJ5132
_journal_issue 6
_journal_name_full 'Acta Crystallographica Section E'
_journal_page_first o1411
_journal_paper_doi 10.1107/S1600536811017272
_journal_volume 67
_journal_year 2011
_chemical_formula_iupac 'C10 H12 O2'
_chemical_formula_moiety 'C10 H12 O2'
_chemical_formula_sum 'C10 H12 O2'
_chemical_formula_weight 164.20
_chemical_name_systematic
;
4-(4-Hydroxyphenyl)butan-2-one
;
_space_group_IT_number 33
_symmetry_cell_setting orthorhombic
_symmetry_space_group_name_Hall 'P 2c -2n'
_symmetry_space_group_name_H-M 'P n a 21'
_atom_sites_solution_hydrogens geom
_atom_sites_solution_primary direct
_atom_sites_solution_secondary difmap
_audit_creation_method SHELXL-97
_cell_angle_alpha 90.00
_cell_angle_beta 90.00
_cell_angle_gamma 90.00
_cell_formula_units_Z 4
_cell_length_a 14.0242(13)
_cell_length_b 12.4450(12)
_cell_length_c 5.2706(5)
_cell_measurement_reflns_used 2580
_cell_measurement_temperature 298(2)
_cell_measurement_theta_max 24.48
_cell_measurement_theta_min 2.19
_cell_volume 919.88(15)
_computing_cell_refinement 'SAINT (Bruker, 1997)'
_computing_data_collection 'SMART (Bruker, 1997)'
_computing_data_reduction 'SAINT (Bruker, 1997)'
_computing_molecular_graphics 'SHELXTL (Sheldrick, 2008)'
_computing_publication_material 'SHELXTL (Sheldrick, 2008)'
_computing_structure_refinement 'SHELXL97 (Sheldrick, 2008)'
_computing_structure_solution 'SHELXS97 (Sheldrick, 2008)'
_diffrn_ambient_temperature 298(2)
_diffrn_measured_fraction_theta_full 0.999
_diffrn_measured_fraction_theta_max 0.999
_diffrn_measurement_device_type 'Bruker SMART CCD area-detector'
_diffrn_measurement_method '\f and \w'
_diffrn_radiation_monochromator graphite
_diffrn_radiation_source 'fine-focus sealed tube'
_diffrn_radiation_type MoK\a
_diffrn_radiation_wavelength 0.71073
_diffrn_reflns_av_R_equivalents 0.1005
_diffrn_reflns_av_sigmaI/netI 0.0577
_diffrn_reflns_limit_h_max 17
_diffrn_reflns_limit_h_min -16
_diffrn_reflns_limit_k_max 15
_diffrn_reflns_limit_k_min -12
_diffrn_reflns_limit_l_max 6
_diffrn_reflns_limit_l_min -6
_diffrn_reflns_number 5687
_diffrn_reflns_theta_full 26.00
_diffrn_reflns_theta_max 26.00
_diffrn_reflns_theta_min 2.19
_diffrn_standards_number 0
_exptl_absorpt_coefficient_mu 0.082
_exptl_absorpt_correction_type none
_exptl_crystal_colour colourless
_exptl_crystal_density_diffrn 1.186
_exptl_crystal_density_method 'not measured'
_exptl_crystal_description block
_exptl_crystal_F_000 352
_exptl_crystal_size_max 0.23
_exptl_crystal_size_mid 0.20
_exptl_crystal_size_min 0.20
_refine_diff_density_max 0.210
_refine_diff_density_min -0.149
_refine_ls_extinction_method none
_refine_ls_goodness_of_fit_ref 1.062
_refine_ls_hydrogen_treatment mixed
_refine_ls_matrix_type full
_refine_ls_number_parameters 113
_refine_ls_number_reflns 1797
_refine_ls_number_restraints 1
_refine_ls_restrained_S_all 1.061
_refine_ls_R_factor_all 0.0667
_refine_ls_R_factor_gt 0.0636
_refine_ls_shift/su_max 0.000
_refine_ls_shift/su_mean 0.000
_refine_ls_structure_factor_coef Fsqd
_refine_ls_weighting_details 'calc w=1/[\s^2^(Fo^2^)+(0.1055P)^2^+0.0820P] where P=(Fo^2^+2Fc^2^)/3'
_refine_ls_weighting_scheme calc
_refine_ls_wR_factor_gt 0.1687
_refine_ls_wR_factor_ref 0.1725
_reflns_number_gt 1678
_reflns_number_total 1797
_reflns_threshold_expression I>2\s(I)
_cod_data_source_file sj5132.cif
_cod_data_source_block I
_cod_database_code 2230481
_cod_database_fobs_code 2230481

loop_
_symmetry_equiv_pos_as_xyz
'x, y, z'
'-x, -y, z+1/2'
'x+1/2, -y+1/2, z'
'-x+1/2, y+1/2, z+1/2'

loop_
_atom_site_type_symbol
_atom_site_label
_atom_site_fract_x
_atom_site_fract_y
_atom_site_fract_z
_atom_site_U_iso_or_equiv
_atom_site_adp_type
_atom_site_calc_flag
_atom_site_refinement_flags
_atom_site_occupancy
_atom_site_symmetry_multiplicity
_atom_site_disorder_assembly
_atom_site_disorder_group
C C1 0.38120(16) 0.29404(19) 0.1522(5) 0.0521(6) Uani d . 1 1 . .
C C2 0.38140(19) 0.3629(2) 0.3552(6) 0.0627(7) Uani d . 1 1 . .
H H2 0.3252 0.3966 0.4048 0.075 Uiso calc R 1 1 . .
C C3 0.46513(19) 0.3825(2) 0.4863(5) 0.0622(7) Uani d . 1 1 . .
H H3 0.4644 0.4300 0.6224 0.075 Uiso calc R 1 1 . .
C C4 0.54959(17) 0.33317(19) 0.4198(5) 0.0532(6) Uani d . 1 1 . .
C C5 0.54753(17) 0.2641(2) 0.2135(6) 0.0604(7) Uani d . 1 1 . .
H H5 0.6035 0.2298 0.1648 0.072 Uiso calc R 1 1 . .
C C6 0.46503(18) 0.2445(2) 0.0779(6) 0.0577(6) Uani d . 1 1 . .
H H6 0.4658 0.1987 -0.0614 0.069 Uiso calc R 1 1 . .
C C7 0.6424(2) 0.3537(2) 0.5558(5) 0.0639(7) Uani d . 1 1 . .
H H7A 0.6750 0.2860 0.5835 0.077 Uiso calc R 1 1 . .
H H7B 0.6293 0.3854 0.7203 0.077 Uiso calc R 1 1 . .
C C8 0.70702(18) 0.4287(2) 0.4049(5) 0.0573(6) Uani d . 1 1 . .
H H8A 0.7130 0.4007 0.2338 0.069 Uiso calc R 1 1 . .
H H8B 0.6764 0.4984 0.3933 0.069 Uiso calc R 1 1 . .
C C9 0.80525(18) 0.4441(2) 0.5120(5) 0.0622(7) Uani d . 1 1 . .
C C10 0.8711(2) 0.5121(3) 0.3595(8) 0.0852(11) Uani d . 1 1 . .
H H10A 0.9327 0.5135 0.4389 0.128 Uiso calc R 1 1 . .
H H10B 0.8462 0.5839 0.3495 0.128 Uiso calc R 1 1 . .
H H10C 0.8768 0.4828 0.1917 0.128 Uiso calc R 1 1 . .
O O1 0.29729(13) 0.27805(18) 0.0238(5) 0.0713(6) Uani d . 1 1 . .
H H1 0.303(3) 0.230(4) -0.105(10) 0.107 Uiso d . 1 1 . .
O O2 0.82901(17) 0.4040(2) 0.7093(5) 0.0906(8) Uani d . 1 1 . .

loop_
_atom_site_aniso_label
_atom_site_aniso_U_11
_atom_site_aniso_U_22
_atom_site_aniso_U_33
_atom_site_aniso_U_12
_atom_site_aniso_U_13
_atom_site_aniso_U_23
C1 0.0400(11) 0.0505(12) 0.0657(15) -0.0032(9) -0.0021(10) 0.0083(11)
C2 0.0480(12) 0.0688(15) 0.0715(16) 0.0096(11) 0.0080(11) 0.0007(13)
C3 0.0634(15) 0.0657(14) 0.0576(13) 0.0022(12) 0.0011(12) -0.0075(12)
C4 0.0509(12) 0.0542(12) 0.0544(13) -0.0026(10) -0.0061(10) 0.0062(10)
C5 0.0419(11) 0.0611(13) 0.0782(17) 0.0042(10) -0.0035(11) -0.0084(13)
C6 0.0481(13) 0.0537(13) 0.0714(15) -0.0009(10) -0.0056(11) -0.0101(11)
C7 0.0652(16) 0.0635(14) 0.0629(16) -0.0026(13) -0.0180(13) 0.0059(12)
C8 0.0547(14) 0.0560(13) 0.0612(14) -0.0002(10) -0.0136(11) -0.0033(12)
C9 0.0554(13) 0.0494(12) 0.0818(18) 0.0059(11) -0.0183(14) -0.0129(13)
C10 0.0637(18) 0.0765(19) 0.115(3) -0.0186(14) -0.0073(17) -0.014(2)
O1 0.0410(9) 0.0783(13) 0.0947(15) -0.0026(8) -0.0109(10) -0.0017(12)
O2 0.0806(16) 0.0855(14) 0.1056(18) -0.0036(12) -0.0449(14) 0.0113(14)

loop_
_atom_type_symbol
_atom_type_description
_atom_type_scat_dispersion_real
_atom_type_scat_dispersion_imag
_atom_type_scat_source
C C 0.0033 0.0016 'International Tables Vol C Tables 4.2.6.8 and 6.1.1.4'
H H 0.0000 0.0000 'International Tables Vol C Tables 4.2.6.8 and 6.1.1.4'
O O 0.0106 0.0060 'International Tables Vol C Tables 4.2.6.8 and 6.1.1.4'

loop_
_geom_angle_atom_site_label_1
_geom_angle_atom_site_label_2
_geom_angle_atom_site_label_3
_geom_angle_site_symmetry_1
_geom_angle_site_symmetry_3
_geom_angle
_geom_angle_publ_flag
C2 C1 O1 . . 118.5(2) ?
C2 C1 C6 . . 119.8(2) ?
O1 C1 C6 . . 121.6(2) ?
C1 C2 C3 . . 120.1(2) ?
C1 C2 H2 . . 120.0 ?
C3 C2 H2 . . 120.0 ?
C4 C3 C2 . . 121.6(2) ?
C4 C3 H3 . . 119.2 ?
C2 C3 H3 . . 119.2 ?
C3 C4 C5 . . 117.2(2) ?
C3 C4 C7 . . 123.0(2) ?
C5 C4 C7 . . 119.7(2) ?
C6 C5 C4 . . 122.2(2) ?
C6 C5 H5 . . 118.9 ?
C4 C5 H5 . . 118.9 ?
C5 C6 C1 . . 119.1(2) ?
C5 C6 H6 . . 120.4 ?
C1 C6 H6 . . 120.4 ?
C4 C7 C8 . . 111.6(2) ?
C4 C7 H7A . . 109.3 ?
C8 C7 H7A . . 109.3 ?
C4 C7 H7B . . 109.3 ?
C8 C7 H7B . . 109.3 ?
H7A C7 H7B . . 108.0 ?
C9 C8 C7 . . 115.3(2) ?
C9 C8 H8A . . 108.5 ?
C7 C8 H8A . . 108.5 ?
C9 C8 H8B . . 108.5 ?
C7 C8 H8B . . 108.5 ?
H8A C8 H8B . . 107.5 ?
O2 C9 C10 . . 122.1(3) ?
O2 C9 C8 . . 121.9(3) ?
C10 C9 C8 . . 116.0(3) ?
C9 C10 H10A . . 109.5 ?
C9 C10 H10B . . 109.5 ?
H10A C10 H10B . . 109.5 ?
C9 C10 H10C . . 109.5 ?
H10A C10 H10C . . 109.5 ?
H10B C10 H10C . . 109.5 ?
C1 O1 H1 . . 113(3) ?

loop_
_geom_bond_atom_site_label_1
_geom_bond_atom_site_label_2
_geom_bond_site_symmetry_2
_geom_bond_distance
_geom_bond_publ_flag
C1 C2 . 1.371(4) ?
C1 O1 . 1.372(3) ?
C1 C6 . 1.384(4) ?
C2 C3 . 1.384(4) ?
C2 H2 . 0.9300 ?
C3 C4 . 1.379(4) ?
C3 H3 . 0.9300 ?
C4 C5 . 1.386(4) ?
C4 C7 . 1.508(3) ?
C5 C6 . 1.382(4) ?
C5 H5 . 0.9300 ?
C6 H6 . 0.9300 ?
C7 C8 . 1.525(4) ?
C7 H7A . 0.9700 ?
C7 H7B . 0.9700 ?
C8 C9 . 1.501(3) ?
C8 H8A . 0.9700 ?
C8 H8B . 0.9700 ?
C9 O2 . 1.200(4) ?
C9 C10 . 1.489(5) ?
C10 H10A . 0.9600 ?
C10 H10B . 0.9600 ?
C10 H10C . 0.9600 ?
O1 H1 . 0.91(5) ?

loop_
_geom_hbond_atom_site_label_D
_geom_hbond_atom_site_label_H
_geom_hbond_atom_site_label_A
_geom_hbond_site_symmetry_A
_geom_hbond_distance_DH
_geom_hbond_distance_HA
_geom_hbond_distance_DA
_geom_hbond_angle_DHA
O1 H1 O2 3_454 0.91(5) 1.97(5) 2.842(4) 161(5)

loop_
_geom_torsion_atom_site_label_1
_geom_torsion_atom_site_label_2
_geom_torsion_atom_site_label_3
_geom_torsion_atom_site_label_4
_geom_torsion_site_symmetry_1
_geom_torsion_site_symmetry_2
_geom_torsion_site_symmetry_3
_geom_torsion_site_symmetry_4
_geom_torsion
_geom_torsion_publ_flag
O1 C1 C2 C3 . . . . -178.8(3) ?
C6 C1 C2 C3 . . . . -0.3(4) ?
C1 C2 C3 C4 . . . . -0.7(4) ?
C2 C3 C4 C5 . . . . 0.9(4) ?
C2 C3 C4 C7 . . . . 179.1(3) ?
C3 C4 C5 C6 . . . . 0.0(4) ?
C7 C4 C5 C6 . . . . -178.3(3) ?
C4 C5 C6 C1 . . . . -1.0(4) ?
C2 C1 C6 C5 . . . . 1.2(4) ?
O1 C1 C6 C5 . . . . 179.6(3) ?
C3 C4 C7 C8 . . . . -102.6(3) ?
C5 C4 C7 C8 . . . . 75.6(3) ?
C4 C7 C8 C9 . . . . -173.6(2) ?
C7 C8 C9 O2 . . . . -3.5(4) ?
C7 C8 C9 C10 . . . . 176.7(2) ?

loop_
_cod_related_entry_id
_cod_related_entry_database
_cod_related_entry_code
1 ChemSpider 20347
